data_2312290
loop_
_publ_author_name
'Khouchen, Malak'
'Klar, Paul Benjamin'
'Chintakindi, Hrushikesh'
'Suresh, Ashwin'
'Palatinus, Lukas'

_publ_section_title
;
 Optimal estimated standard uncertainties of reflection intensities for
 kinematical refinement from 3D electron diffraction data
;
_journal_coeditor_code PL5027
_journal_issue 5
_journal_name_full 'Acta Crystallographica Section A Foundations and Advances'
_journal_page_first 427
_journal_page_last 439
_journal_paper_doi 10.1107/S2053273323005053
_journal_volume 79
_journal_year 2023
_chemical_absolute_configuration rm
_chemical_formula_sum 'C13 H18 O2'
_chemical_formula_weight 206.3
_chemical_name_common (S)-(+)-Ibuprofen
_chemical_name_systematic
; 
(S)-(+)-Ibuprofen
;
_space_group_IT_number 4
_space_group_name_Hall 'P 2yb'
_space_group_name_H-M_alt 'P 1 21 1'
_symmetry_cell_setting monoclinic
_symmetry_Int_Tables_number 4
_symmetry_space_group_name_Hall 'P 2yb'
_symmetry_space_group_name_H-M 'P 1 21 1'
_cell_angle_alpha 90
_cell_angle_beta 112.24(3)
_cell_angle_gamma 90
_cell_formula_units_Z 4
_cell_length_a 12.368(4)
_cell_length_b 8.021(3)
_cell_length_c 13.536(5)
_cell_measurement_reflns_used 3818
_cell_measurement_temperature 95.15
_cell_measurement_theta_max 0.72
_cell_measurement_theta_min 0.06
_cell_volume 1242.9(8)
_computing_cell_refinement 'PETS2(ver 2.2.20220612.1425)'
_computing_data_collection 'self-written scripts, OLYMPUS iTEM'
_computing_data_reduction 'PETS2(ver 2.2.20220612.1425)'
_computing_molecular_graphics 'VESTA 3'
_computing_structure_refinement 'JANA2020 '
_computing_structure_solution superflip
_diffrn_ambient_temperature 95.15
_diffrn_detector 'Hybrid pixel detector ASI Cheetah (side-mounted)'
_diffrn_measured_fraction_theta_full 0.85
_diffrn_measured_fraction_theta_max 0.85
_diffrn_measurement_device 'TEM FEI Tecnai G2 20'
_diffrn_measurement_method 'continuous-rotation 3D ED'
_diffrn_measurement_specimen_support 'holey carbon grid'
_diffrn_radiation_probe electron
_diffrn_radiation_source 'Lab6 cathode'
_diffrn_radiation_type 'electrons 200 keV'
_diffrn_radiation_wavelength 0.0251
_diffrn_reflns_av_R_equivalents 0.1581
_diffrn_reflns_av_unetI/netI 0.1624
_diffrn_reflns_limit_h_max 12
_diffrn_reflns_limit_h_min -12
_diffrn_reflns_limit_k_max 8
_diffrn_reflns_limit_k_min -8
_diffrn_reflns_limit_l_max 13
_diffrn_reflns_limit_l_min -13
_diffrn_reflns_number 3818
_diffrn_reflns_theta_full 0.72
_diffrn_reflns_theta_max 0.72
_diffrn_reflns_theta_min 0.06
_exptl_crystal_density_diffrn 1.1024
_exptl_crystal_description block
_exptl_crystal_F_000 184.42
_refine_diff_density_max 0.26
_refine_diff_density_min -0.27
_refine_ls_extinction_coef 3.4(7)
_refine_ls_extinction_expression Fc^*^=kFc[1+0.001xFc^2^\l^3^/sin(2\q)]^-1/4^
_refine_ls_extinction_method 'SHELXL-2017/1 (Sheldrick, 2015)'
_refine_ls_goodness_of_fit_gt 2.4974
_refine_ls_goodness_of_fit_ref 2.3539
_refine_ls_hydrogen_treatment mixed
_refine_ls_number_constraints 139
_refine_ls_number_parameters 127
_refine_ls_number_reflns 1209
_refine_ls_number_restraints 3
_refine_ls_R_factor_all 0.2110
_refine_ls_R_factor_gt 0.1902
_refine_ls_shift/su_max 0.0466
_refine_ls_shift/su_mean 0.0077
_refine_ls_structure_factor_coef Fsqd
_refine_ls_weighting_details 'calc w=1/[\s^2^(Fo^2^)+(0.02P)^2^+0.0000P] where P=(Fo^2^+2Fc^2^)/3'
_refine_ls_weighting_scheme sigma
_refine_ls_wR_factor_gt 0.3933
_refine_ls_wR_factor_ref 0.4139
_reflns_number_gt 972
_reflns_number_total 1209
_reflns_threshold_expression I>3\s(I)
_cod_data_source_file pl5027.cif
_cod_data_source_block ibuprofen_model3_outliers
_cod_database_code 2312290

loop_
_space_group_symop_id
_space_group_symop_operation_xyz
1 x,y,z
2 -x,y+1/2,-z

loop_
_atom_site_label
_atom_site_type_symbol
_atom_site_fract_x
_atom_site_fract_y
_atom_site_fract_z
_atom_site_adp_type
_atom_site_U_iso_or_equiv
_atom_site_site_symmetry_multiplicity
_atom_site_occupancy
_atom_site_calc_flag
_atom_site_refinement_flags
_atom_site_disorder_assembly
_atom_site_disorder_group
O1a O 0.3488(17) 0.518(3) 1.1743(14) Uiso 0.043(4) 2 1 d . . .
O2a O 0.227(2) 0.677(3) 1.0449(16) Uiso 0.050(5) 2 1 d . . .
H1a H 0.292(8) 0.754(13) 1.077(9) Uiso 0.1 2 1 d . . .
C1a C 0.2559(18) 0.542(3) 1.1008(16) Uiso 0.036(5) 2 1 d . . .
C2a C 0.155(2) 0.411(3) 1.0677(16) Uiso 0.044(6) 2 1 d . . .
H2a H 0.160723 0.319241 1.125872 Uiso 0.0883 2 1 d . . .
C3a C 0.1663(15) 0.331(2) 0.9689(13) Uiso 0.020(4) 2 1 d . . .
C4a C 0.2369(19) 0.186(3) 0.9851(16) Uiso 0.037(5) 2 1 d . . .
H4a H 0.283943 0.14016 1.063165 Uiso 0.0742 2 1 d . . .
C5a C 0.2434(16) 0.100(3) 0.8912(12) Uiso 0.025(4) 2 1 d . . .
H5a H 0.309033 0.008741 0.903009 Uiso 0.0508 2 1 d . . .
C6a C 0.1692(15) 0.1332 0.7912(12) Uiso 0.014(4) 2 1 d . . .
C7a C 0.0940(18) 0.275(3) 0.7759(16) Uiso 0.032(5) 2 1 d . . .
H7a H 0.042016 0.311025 0.696825 Uiso 0.0633 2 1 d . . .
C8a C 0.0859(17) 0.366(3) 0.8596(12) Uiso 0.029(5) 2 1 d . . .
H8a H 0.021781 0.460545 0.84455 Uiso 0.0576 2 1 d . . .
C9a C 0.1720(15) 0.039(2) 0.6970(12) Uiso 0.022(4) 2 1 d . . .
H9a1 H 0.174095 0.124362 0.637894 Uiso 0.0442 2 1 d . . .
H9a2 H 0.247946 -0.036348 0.720715 Uiso 0.0442 2 1 d . . .
C10a C 0.0544(18) -0.081(3) 0.6469(14) Uiso 0.036(5) 2 1 d . . .
H10a H -0.025973 -0.021774 0.636337 Uiso 0.0719 2 1 d . . .
C11a C 0.061(2) -0.140(3) 0.5414(16) Uiso 0.044(5) 2 1 d . . .
H11a H 0.080687 -0.037489 0.501712 Uiso 0.0876 2 1 d . . .
H11b H 0.12719 -0.23164 0.557436 Uiso 0.0876 2 1 d . . .
H11c H -0.020494 -0.191954 0.492283 Uiso 0.0876 2 1 d . . .
C12a C 0.071(2) -0.227(3) 0.7229(18) Uiso 0.049(6) 2 1 d . . .
H12a H 0.006633 -0.319163 0.685963 Uiso 0.0975 2 1 d . . .
H12b H 0.155168 -0.279441 0.741458 Uiso 0.0975 2 1 d . . .
H12c H 0.062609 -0.18564 0.793927 Uiso 0.0975 2 1 d . . .
C13a C 0.038(2) 0.487(3) 1.054(2) Uiso 0.065(7) 2 1 d . . .
H13a H -0.025309 0.390626 1.040159 Uiso 0.1297 2 1 d . . .
H13b H 0.045419 0.552031 1.124846 Uiso 0.1297 2 1 d . . .
H13c H 0.010954 0.570358 0.988895 Uiso 0.1297 2 1 d . . .
O2b O 0.539(2) -0.291(3) 0.2281(16) Uiso 0.056(5) 2 1 d . . .
O1b O 0.414(2) -0.124(3) 0.1029(16) Uiso 0.055(5) 2 1 d . . .
H1b H 0.471(8) -0.363(14) 0.196(9) Uiso 0.1114 2 1 d . . .
C1b C 0.5141(19) -0.147(3) 0.1733(15) Uiso 0.037(5) 2 1 d . . .
C2b C 0.611(2) -0.024(3) 0.1974(16) Uiso 0.048(6) 2 1 d . . .
H2b H 0.690731 -0.087699 0.214152 Uiso 0.0951 2 1 d . . .
C3b C 0.6114(18) 0.074(3) 0.2908(14) Uiso 0.031(5) 2 1 d . . .
C4b C 0.6876(19) 0.007(3) 0.3974(15) Uiso 0.046(5) 2 1 d . . .
H4b H 0.743501 -0.096507 0.404539 Uiso 0.0917 2 1 d . . .
C5b C 0.6820(17) 0.086(3) 0.4875(16) Uiso 0.036(5) 2 1 d . . .
H5b H 0.7273 0.029411 0.562563 Uiso 0.0726 2 1 d . . .
C6b C 0.6233(18) 0.231(3) 0.4872(15) Uiso 0.029(5) 2 1 d . . .
C7b C 0.549(2) 0.299(3) 0.3833(16) Uiso 0.047(6) 2 1 d . . .
H7b H 0.498861 0.408531 0.375024 Uiso 0.0934 2 1 d . . .
C8b C 0.5499(17) 0.206(3) 0.2947(14) Uiso 0.025(4) 2 1 d . . .
H8b H 0.491693 0.249657 0.219454 Uiso 0.0494 2 1 d . . .
C9b C 0.6383(18) 0.323(3) 0.5890(15) Uiso 0.044(5) 2 1 d . . .
H9b1 H 0.649084 0.23635 0.650935 Uiso 0.0884 2 1 d . . .
H9b2 H 0.557602 0.377566 0.582105 Uiso 0.0884 2 1 d . . .
C10b C 0.7293(17) 0.448(3) 0.6258(14) Uiso 0.036(5) 2 1 d . . .
H10b H 0.798804 0.371298 0.624541 Uiso 0.0727 2 1 d . . .
C11b C 0.760(2) 0.515(3) 0.7419(16) Uiso 0.053(6) 2 1 d . . .
H11d H 0.68935 0.585373 0.745158 Uiso 0.1063 2 1 d . . .
H11e H 0.835563 0.591862 0.763369 Uiso 0.1063 2 1 d . . .
H11f H 0.777478 0.413302 0.795682 Uiso 0.1063 2 1 d . . .
C12b C 0.7187(18) 0.599(3) 0.5521(14) Uiso 0.038(5) 2 1 d . . .
H12d H 0.796782 0.669915 0.581852 Uiso 0.0759 2 1 d . . .
H12e H 0.704626 0.556633 0.474015 Uiso 0.0759 2 1 d . . .
H12f H 0.64741 0.674397 0.549845 Uiso 0.0759 2 1 d . . .
C13b C 0.598(2) 0.090(3) 0.1023(15) Uiso 0.046(5) 2 1 d . . .
H13d H 0.510227 0.128717 0.064474 Uiso 0.091 2 1 d . . .
H13e H 0.652406 0.196731 0.130031 Uiso 0.091 2 1 d . . .
H13f H 0.624257 0.024596 0.04693 Uiso 0.091 2 1 d . . .

loop_
_atom_type_symbol
_atom_type_scat_source
C International_Tables_Vol_C
H International_Tables_Vol_C
O International_Tables_Vol_C

loop_
_geom_angle_atom_site_label_1
_geom_angle_atom_site_label_2
_geom_angle_atom_site_label_3
_geom_angle_site_symmetry_1
_geom_angle_site_symmetry_2
_geom_angle_site_symmetry_3
_geom_angle
H1a O2a C1a . . . 106(6)
O1a C1a O2a . . . 126(2)
O1a C1a C2a . . . 122(2)
O2a C1a C2a . . . 112.3(17)
C1a C2a H2a . . . 115.58
C1a C2a C3a . . . 102(2)
C1a C2a C13a . . . 113(2)
H2a C2a C3a . . . 110.79
H2a C2a C13a . . . 99.16
C3a C2a C13a . . . 117.5(17)
C2a C3a C4a . . . 117.3(16)
C2a C3a C8a . . . 123.4(17)
C4a C3a C8a . . . 117.0(17)
C3a C4a H4a . . . 120.68
C3a C4a C5a . . . 118.6(16)
H4a C4a C5a . . . 120.68
C4a C5a H5a . . . 118.74
C4a C5a C6a . . . 122.5(17)
H5a C5a C6a . . . 118.74
C5a C6a C7a . . . 117.5(16)
C5a C6a C9a . . . 122.2(14)
C7a C6a C9a . . . 120.0(14)
C6a C7a H7a . . . 118.48
C6a C7a C8a . . . 123.0(16)
H7a C7a C8a . . . 118.48
C3a C8a C7a . . . 119.7(19)
C3a C8a H8a . . . 120.17
C7a C8a H8a . . . 120.17
C6a C9a H9a1 . . . 109.47
C6a C9a H9a2 . . . 109.47
C6a C9a C10a . . . 110.0(16)
H9a1 C9a H9a2 . . . 108.97
H9a1 C9a C10a . . . 109.47
H9a2 C9a C10a . . . 109.47
C9a C10a H10a . . . 115.52
C9a C10a C11a . . . 102.3(17)
C9a C10a C12a . . . 107.4(14)
H10a C10a C11a . . . 112.9
H10a C10a C12a . . . 108.3
C11a C10a C12a . . . 110.2(19)
C10a C11a H11a . . . 109.47
C10a C11a H11b . . . 109.47
C10a C11a H11c . . . 109.47
H11a C11a H11b . . . 109.47
H11a C11a H11c . . . 109.47
H11b C11a H11c . . . 109.47
C10a C12a H12a . . . 109.47
C10a C12a H12b . . . 109.47
C10a C12a H12c . . . 109.47
H12a C12a H12b . . . 109.47
H12a C12a H12c . . . 109.47
H12b C12a H12c . . . 109.47
C2a C13a H13a . . . 109.47
C2a C13a H13b . . . 109.47
C2a C13a H13c . . . 109.47
H13a C13a H13b . . . 109.47
H13a C13a H13c . . . 109.47
H13b C13a H13c . . . 109.47
H1b O2b C1b . . . 106(6)
O2b C1b O1b . . . 120(2)
O2b C1b C2b . . . 116.7(18)
O1b C1b C2b . . . 123(2)
C1b C2b H2b . . . 109.55
C1b C2b C3b . . . 107(2)
C1b C2b C13b . . . 113.3(16)
H2b C2b C3b . . . 111.67
H2b C2b C13b . . . 104.68
C3b C2b C13b . . . 111.2(19)
C2b C3b C4b . . . 115.4(19)
C2b C3b C8b . . . 130.0(17)
C4b C3b C8b . . . 114.5(19)
C3b C4b H4b . . . 121.44
C3b C4b C5b . . . 117(2)
H4b C4b C5b . . . 121.44
C4b C5b H5b . . . 117.13
C4b C5b C6b . . . 125.7(19)
H5b C5b C6b . . . 117.13
C5b C6b C7b . . . 117.2(19)
C5b C6b C9b . . . 122.0(16)
C7b C6b C9b . . . 120.7(19)
C6b C7b H7b . . . 122.65
C6b C7b C8b . . . 115(2)
H7b C7b C8b . . . 122.65
C3b C8b C7b . . . 130.3(17)
C3b C8b H8b . . . 114.86
C7b C8b H8b . . . 114.86
C6b C9b H9b1 . . . 109.47
C6b C9b H9b2 . . . 109.47
C6b C9b C10b . . . 118(2)
H9b1 C9b H9b2 . . . 99.89
H9b1 C9b C10b . . . 109.47
H9b2 C9b C10b . . . 109.47
C9b C10b H10b . . . 97.31
C9b C10b C11b . . . 117(2)
C9b C10b C12b . . . 117.0(14)
H10b C10b C11b . . . 108.83
H10b C10b C12b . . . 108.33
C11b C10b C12b . . . 107.8(18)
C10b C11b H11d . . . 109.47
C10b C11b H11e . . . 109.47
C10b C11b H11f . . . 109.47
H11d C11b H11e . . . 109.47
H11d C11b H11f . . . 109.47
H11e C11b H11f . . . 109.47
C10b C12b H12d . . . 109.47
C10b C12b H12e . . . 109.47
C10b C12b H12f . . . 109.47
H12d C12b H12e . . . 109.47
H12d C12b H12f . . . 109.47
H12e C12b H12f . . . 109.47
C2b C13b H13d . . . 109.47
C2b C13b H13e . . . 109.47
C2b C13b H13f . . . 109.47
H13d C13b H13e . . . 109.47
H13d C13b H13f . . . 109.47
H13e C13b H13f . . . 109.47

loop_
_geom_bond_atom_site_label_1
_geom_bond_atom_site_label_2
_geom_bond_site_symmetry_1
_geom_bond_site_symmetry_2
_geom_bond_distance
O1a C1a . . 1.22(2)
O2a H1a . . 0.98(10)
O2a C1a . . 1.29(3)
C1a C2a . . 1.56(3)
C2a H2a . . 1.06
C2a C3a . . 1.54(3)
C2a C13a . . 1.52(4)
C3a C4a . . 1.42(3)
C3a C8a . . 1.46(2)
C4a H4a . . 1.06
C4a C5a . . 1.47(3)
C5a H5a . . 1.06
C5a C6a . . 1.34(2)
C6a C7a . . 1.43(2)
C6a C9a . . 1.49(2)
C7a H7a . . 1.06
C7a C8a . . 1.38(3)
C8a H8a . . 1.06
C9a H9a1 . . 1.06
C9a H9a2 . . 1.06
C9a C10a . . 1.66(3)
C10a H10a . . 1.06
C10a C11a . . 1.54(3)
C10a C12a . . 1.53(3)
C11a H11a . . 1.06
C11a H11b . . 1.06
C11a H11c . . 1.06
C12a H12a . . 1.06
C12a H12b . . 1.06
C12a H12c . . 1.06
C13a H13a . . 1.06
C13a H13b . . 1.06
C13a H13c . . 1.06
O2b H1b . . 0.98(10)
O2b C1b . . 1.34(3)
O1b C1b . . 1.26(3)
C1b C2b . . 1.49(3)
C2b H2b . . 1.06
C2b C3b . . 1.49(3)
C2b C13b . . 1.54(3)
C3b C4b . . 1.49(3)
C3b C8b . . 1.32(3)
C4b H4b . . 1.06
C4b C5b . . 1.40(3)
C5b H5b . . 1.06
C5b C6b . . 1.37(3)
C6b C7b . . 1.46(3)
C6b C9b . . 1.51(3)
C7b H7b . . 1.06
C7b C8b . . 1.41(3)
C8b H8b . . 1.06
C9b H9b1 . . 1.06
C9b H9b2 . . 1.06
C9b C10b . . 1.44(3)
C10b H10b . . 1.06
C10b C11b . . 1.57(3)
C10b C12b . . 1.55(3)
C11b H11d . . 1.06
C11b H11e . . 1.06
C11b H11f . . 1.06
C12b H12d . . 1.06
C12b H12e . . 1.06
C12b H12f . . 1.06
C13b H13d . . 1.06
C13b H13e . . 1.06
C13b H13f . . 1.06

loop_
_geom_hbond_atom_site_label_D
_geom_hbond_atom_site_label_H
_geom_hbond_atom_site_label_A
_geom_hbond_site_symmetry_D
_geom_hbond_site_symmetry_H
_geom_hbond_site_symmetry_A
_geom_hbond_distance_DH
_geom_hbond_distance_HA
_geom_hbond_distance_DA
_geom_hbond_angle_DHA
O2a H1a O1b . . 1_566 0.98(10) 1.72(10) 2.68(3) 164(12)
O2b H1b O1a . . 1_544 0.98(10) 1.72(10) 2.67(3) 163(12)

loop_
_restr_distance_atom_site_label_1
_restr_distance_site_symmetry_1
_restr_distance_atom_site_label_2
_restr_distance_site_symmetry_2
_restr_distance_target
_restr_distance_target_weight_param
O2a . H1a . 0.98 0.001
O2b . H1b . 0.98 0.001

loop_
_restr_equal_angle_atom_site_label_1
_restr_equal_angle_site_symmetry_1
_restr_equal_angle_atom_site_label_2
_restr_equal_angle_site_symmetry_2
_restr_equal_angle_atom_site_label_3
_restr_equal_angle_site_symmetry_3
_restr_equal_angle_class_class_id
_restr_equal_angle_class_target_weight_param
C1b . O2b . H1b . 1 0.01
C1a . O2a . H1a . 1 0.01
